data_1551854
loop_
_publ_author_name
'Bolla, Geetha'
'Nangia, Ashwini'

_publ_section_title
;
 Supramolecular synthon hierarchy in sulfonamide cocrystals with
 <i>syn</i>-amides and <i>N</i>-oxides
;
_journal_coeditor_code LQ5020
_journal_issue 4
_journal_name_full IUCrJ
_journal_page_first
;
;
_journal_paper_doi 10.1107/S2052252519005037
_journal_volume 6
_journal_year 2019
_chemical_formula_moiety 'C17 H14 F3 N3 O2 S, C5 H5 N O'
_chemical_formula_sum 'C22 H19 F3 N4 O3 S'
_chemical_formula_weight 476.47
_chemical_melting_point 383
_chemical_name_common CEL2HP
_space_group_crystal_system monoclinic
_space_group_IT_number 14
_space_group_name_Hall '-P 2yn'
_space_group_name_H-M_alt 'P 1 21/n 1'
_symmetry_space_group_name_Hall '-P 2yn'
_symmetry_space_group_name_H-M 'P 1 21/n 1'
_atom_sites_solution_hydrogens mixed
_atom_sites_solution_primary direct
_audit_creation_date 2017-06-24
_audit_creation_method
;
Olex2 1.2
(compiled 2017.03.28 svn.r3405 for OlexSys, GUI svn.r5337)
;
_audit_update_record
;
2017-07-07 # Formatted by publCIF

;
_cell_angle_alpha 90
_cell_angle_beta 93.899(9)
_cell_angle_gamma 90
_cell_formula_units_Z 4
_cell_length_a 14.5182(15)
_cell_length_b 8.2844(12)
_cell_length_c 17.8349(18)
_cell_measurement_reflns_used 2029
_cell_measurement_temperature 298(2)
_cell_measurement_theta_max 24.4740
_cell_measurement_theta_min 3.0450
_cell_volume 2140.1(4)
_computing_cell_refinement
;
CrysAlisPro, Agilent Technologies,
Version 1.171.36.28 (release 01-02-2013 CrysAlis171 .NET)
(compiled Feb  1 2013,16:14:44)
;
_computing_data_collection
;
CrysAlisPro, Agilent Technologies,
Version 1.171.36.28 (release 01-02-2013 CrysAlis171 .NET)
(compiled Feb  1 2013,16:14:44)
;
_computing_data_reduction
;
CrysAlisPro, Agilent Technologies,
Version 1.171.36.28 (release 01-02-2013 CrysAlis171 .NET)
(compiled Feb  1 2013,16:14:44)
;
_computing_molecular_graphics 'Olex2 (Dolomanov et al., 2009)'
_computing_publication_material 'Olex2 (Dolomanov et al., 2009)'
_computing_structure_refinement 'ShelXL (Sheldrick, 2015)'
_computing_structure_solution 'SIR2004 (Burla et al., 2007)'
_diffrn_ambient_temperature 298(2)
_diffrn_detector_area_resol_mean 16.3291
_diffrn_measured_fraction_theta_full 0.999
_diffrn_measured_fraction_theta_max 0.999
_diffrn_measurement_details
;
#__ type_ start__ end____ width___ exp.time_
  1 omega  -18.00   88.00   1.0000   50.0000
omega____ theta____ kappa____ phi______ frames
    -       18.7785   19.0000  -90.0000 106

#__ type_ start__ end____ width___ exp.time_
  2 omega  -44.00   38.00   1.0000   50.0000
omega____ theta____ kappa____ phi______ frames
    -       18.7785  -57.0000   90.0000 82

#__ type_ start__ end____ width___ exp.time_
  3 omega   -2.00   82.00   1.0000   50.0000
omega____ theta____ kappa____ phi______ frames
    -       18.7785   57.0000  -30.0000 84

#__ type_ start__ end____ width___ exp.time_
  4 omega   50.00   76.00   1.0000   50.0000
omega____ theta____ kappa____ phi______ frames
    -       18.7785  179.0000  120.0000 26

#__ type_ start__ end____ width___ exp.time_
  5 omega  -25.00   23.00   1.0000   50.0000
omega____ theta____ kappa____ phi______ frames
    -      -19.0128  -99.0000    0.0000 48

#__ type_ start__ end____ width___ exp.time_
  6 omega  -25.00   21.00   1.0000   50.0000
omega____ theta____ kappa____ phi______ frames
    -      -19.0128  -99.0000 -180.0000 46
;
_diffrn_measurement_device_type 'Xcalibur, Eos, Gemini'
_diffrn_measurement_method '\w scans'
_diffrn_orient_matrix_UB_11 -0.0045541000
_diffrn_orient_matrix_UB_12 -0.0471337000
_diffrn_orient_matrix_UB_13 0.0327354000
_diffrn_orient_matrix_UB_21 0.0487802000
_diffrn_orient_matrix_UB_22 -0.0070519000
_diffrn_orient_matrix_UB_23 0.0049622000
_diffrn_orient_matrix_UB_31 0.0017684000
_diffrn_orient_matrix_UB_32 0.0709522000
_diffrn_orient_matrix_UB_33 0.0222396000
_diffrn_radiation_monochromator graphite
_diffrn_radiation_type MoK\a
_diffrn_radiation_wavelength 0.71073
_diffrn_reflns_av_R_equivalents 0.0671
_diffrn_reflns_av_unetI/netI 0.0828
_diffrn_reflns_Laue_measured_fraction_full 0.999
_diffrn_reflns_Laue_measured_fraction_max 0.999
_diffrn_reflns_limit_h_max 17
_diffrn_reflns_limit_h_min -12
_diffrn_reflns_limit_k_max 8
_diffrn_reflns_limit_k_min -9
_diffrn_reflns_limit_l_max 20
_diffrn_reflns_limit_l_min -20
_diffrn_reflns_number 12941
_diffrn_reflns_point_group_measured_fraction_full 0.999
_diffrn_reflns_point_group_measured_fraction_max 0.999
_diffrn_reflns_theta_full 24.708
_diffrn_reflns_theta_max 24.708
_diffrn_reflns_theta_min 2.712
_diffrn_source 'Enhance (Mo) X-ray Source'
_exptl_absorpt_coefficient_mu 0.211
_exptl_absorpt_correction_T_max 1.00000
_exptl_absorpt_correction_T_min 0.82495
_exptl_absorpt_correction_type multi-scan
_exptl_absorpt_process_details
;
CrysAlisPro, Agilent Technologies,
Version 1.171.36.28 (release 01-02-2013 CrysAlis171 .NET)
(compiled Feb  1 2013,16:14:44)
Empirical absorption correction using spherical harmonics,
 implemented in SCALE3 ABSPACK scaling algorithm.
;
_exptl_crystal_colour COLORLES
_exptl_crystal_density_diffrn 1.479
_exptl_crystal_density_method 'not measured'
_exptl_crystal_description BLOCK
_exptl_crystal_F_000 984
_exptl_crystal_size_max 0.24
_exptl_crystal_size_mid 0.21
_exptl_crystal_size_min 0.20
_refine_diff_density_max 0.239
_refine_diff_density_min -0.296
_refine_diff_density_rms 0.048
_refine_ls_extinction_method none
_refine_ls_goodness_of_fit_ref 0.987
_refine_ls_hydrogen_treatment mixed
_refine_ls_matrix_type full
_refine_ls_number_parameters 305
_refine_ls_number_reflns 3634
_refine_ls_number_restraints 0
_refine_ls_restrained_S_all 0.987
_refine_ls_R_factor_all 0.0968
_refine_ls_R_factor_gt 0.0494
_refine_ls_shift/su_max 0.000
_refine_ls_shift/su_mean 0.000
_refine_ls_structure_factor_coef Fsqd
_refine_ls_weighting_details 'w=1/[\s^2^(Fo^2^)+(0.0299P)^2^] where P=(Fo^2^+2Fc^2^)/3'
_refine_ls_weighting_scheme calc
_refine_ls_wR_factor_gt 0.0891
_refine_ls_wR_factor_ref 0.1082
_reflns_Friedel_coverage 0.000
_reflns_number_gt 2269
_reflns_number_total 3634
_reflns_threshold_expression 'I > 2\s(I)'
_cod_data_source_file lq5020.cif
_cod_data_source_block CEL2HP
_cod_database_code 1551854
_publcif_datablock.id {e6e66f9a-2d9c-4520-a5e5-afc88f9dafd0}

_shelx_shelxl_version_number 2016/6
_chemical_oxdiff_formula 'C H N O S F'
_chemical_oxdiff_usercomment CHP
_shelx_space_group_comment
;
The symmetry employed for this shelxl refinement is uniquely defined
by the following loop, which should always be used as a source of
symmetry information in preference to the above space-group names.
They are only intended as comments.
;
_reflns_odcompleteness_completeness 99.77
_reflns_odcompleteness_iscentric 1
_reflns_odcompleteness_theta 24.66
_olex2_refinement_description
;
1. Fixed Uiso
 At 1.2 times of:
  All C(H) groups, All N(H) groups, All N(H,H) groups
 At 1.5 times of:
  All C(H,H,H) groups
2.a Aromatic/amide H refined with riding coordinates:
 C16(H16), C2(H2), C13(H13), C17(H17), C10(H10), C14(H14), C6(H6), C9(H9),
 C7(H7), N4(H4), C19(H19), C22(H22), C20(H20), C21(H21)
2.b Idealised Me refined as rotating group:
 C11(H11A,H11B,H11C)
;
_olex2_submission_special_instructions 'No special instructions were received'

loop_
_space_group_symop_operation_xyz
'x, y, z'
'-x+1/2, y+1/2, -z+1/2'
'-x, -y, -z'
'x-1/2, -y-1/2, z-1/2'

loop_
_atom_site_label
_atom_site_type_symbol
_atom_site_fract_x
_atom_site_fract_y
_atom_site_fract_z
_atom_site_U_iso_or_equiv
_atom_site_adp_type
_atom_site_occupancy
_atom_site_site_symmetry_order
_atom_site_calc_flag
_atom_site_refinement_flags_posn
S1 S 0.76327(6) 0.07839(11) -0.17072(4) 0.0455(3) Uani 1 1 d .
F1 F 0.19395(12) 0.4210(3) 0.09371(10) 0.0662(6) Uani 1 1 d .
N1 N 0.38477(16) 0.3094(3) -0.00686(12) 0.0359(6) Uani 1 1 d .
N2 N 0.46906(15) 0.2749(3) 0.02691(12) 0.0324(6) Uani 1 1 d .
C3 C 0.46896(19) 0.2854(3) 0.10419(14) 0.0328(7) Uani 1 1 d .
F2 F 0.18539(13) 0.2819(3) -0.00554(11) 0.0794(7) Uani 1 1 d .
O1 O 0.81553(15) -0.0474(3) -0.13356(12) 0.0608(7) Uani 1 1 d .
C5 C 0.5516(2) 0.2792(4) 0.15649(15) 0.0343(7) Uani 1 1 d .
C16 C 0.67390(19) 0.0695(4) -0.04091(15) 0.0362(8) Uani 1 1 d .
H16 H 0.719091 -0.003968 -0.023966 0.043 Uiso 1 1 calc R
C2 C 0.38069(19) 0.3252(3) 0.11898(15) 0.0356(8) Uani 1 1 d .
H2 H 0.357501 0.338930 0.165906 0.043 Uiso 1 1 calc R
C13 C 0.5403(2) 0.2887(4) -0.09136(15) 0.0392(8) Uani 1 1 d .
H13 H 0.495419 0.362659 -0.108303 0.047 Uiso 1 1 calc R
C12 C 0.53981(19) 0.2256(4) -0.01978(14) 0.0305(7) Uani 1 1 d .
C15 C 0.67513(19) 0.1351(4) -0.11192(15) 0.0335(7) Uani 1 1 d .
O2 O 0.71952(16) 0.0504(3) -0.24408(11) 0.0639(7) Uani 1 1 d .
C17 C 0.60500(19) 0.1136(4) 0.00497(15) 0.0349(8) Uani 1 1 d .
H17 H 0.602744 0.067706 0.052405 0.042 Uiso 1 1 calc R
C10 C 0.6330(2) 0.3534(4) 0.13971(15) 0.0407(8) Uani 1 1 d .
H10 H 0.637373 0.400453 0.092741 0.049 Uiso 1 1 calc R
F3 F 0.23025(14) 0.5227(3) -0.00938(13) 0.0971(8) Uani 1 1 d .
C14 C 0.6079(2) 0.2415(4) -0.13773(15) 0.0420(8) Uani 1 1 d .
H14 H 0.607820 0.281888 -0.186386 0.050 Uiso 1 1 calc R
C4 C 0.2361(2) 0.3922(4) 0.03233(18) 0.0450(9) Uani 1 1 d .
C6 C 0.5475(2) 0.2092(4) 0.22674(15) 0.0431(8) Uani 1 1 d .
H6 H 0.493905 0.156813 0.239018 0.052 Uiso 1 1 calc R
N3 N 0.8305(2) 0.2285(4) -0.17784(15) 0.0492(8) Uani 1 1 d .
H3A H 0.865(2) 0.248(4) -0.1372(16) 0.059 Uiso 1 1 d R
H3B H 0.807(2) 0.312(4) -0.2027(16) 0.059 Uiso 1 1 d R
C1 C 0.33299(19) 0.3408(4) 0.04944(16) 0.0344(7) Uani 1 1 d .
C8 C 0.7034(2) 0.2910(4) 0.26227(16) 0.0450(9) Uani 1 1 d .
C9 C 0.7074(2) 0.3585(4) 0.19146(16) 0.0475(9) Uani 1 1 d .
H9 H 0.761539 0.408310 0.178741 0.057 Uiso 1 1 calc R
C7 C 0.6222(2) 0.2167(4) 0.27846(16) 0.0484(9) Uani 1 1 d .
H7 H 0.617694 0.170478 0.325587 0.058 Uiso 1 1 calc R
C11 C 0.7843(2) 0.3055(5) 0.31963(17) 0.0712(12) Uani 1 1 d .
H11A H 0.767903 0.260966 0.366600 0.107 Uiso 1 1 calc GR
H11B H 0.800351 0.417207 0.326388 0.107 Uiso 1 1 calc GR
H11C H 0.836072 0.247561 0.302385 0.107 Uiso 1 1 calc GR
O3 O 0.45428(16) 0.1727(3) 0.45022(14) 0.0636(7) Uani 1 1 d .
N4 N 0.48363(18) 0.1411(4) 0.57569(17) 0.0597(8) Uani 1 1 d .
H4 H 0.502307 0.044258 0.568326 0.072 Uiso 1 1 calc R
C18 C 0.4523(2) 0.2295(5) 0.5155(2) 0.0543(10) Uani 1 1 d .
C19 C 0.4188(2) 0.3843(5) 0.5320(2) 0.0673(11) Uani 1 1 d .
H19 H 0.394885 0.449856 0.493073 0.081 Uiso 1 1 calc R
C22 C 0.4870(3) 0.1979(6) 0.6470(2) 0.0770(12) Uani 1 1 d .
H22 H 0.511860 0.133607 0.686050 0.092 Uiso 1 1 calc R
C20 C 0.4207(3) 0.4383(5) 0.6027(3) 0.0816(13) Uani 1 1 d .
H20 H 0.398445 0.541096 0.612022 0.098 Uiso 1 1 calc R
C21 C 0.4552(3) 0.3444(6) 0.6623(2) 0.0805(13) Uani 1 1 d .
H21 H 0.456133 0.382282 0.711433 0.097 Uiso 1 1 calc R

loop_
_atom_site_aniso_label
_atom_site_aniso_U_11
_atom_site_aniso_U_22
_atom_site_aniso_U_33
_atom_site_aniso_U_23
_atom_site_aniso_U_13
_atom_site_aniso_U_12
S1 0.0505(5) 0.0458(6) 0.0422(5) -0.0064(4) 0.0182(4) 0.0028(5)
F1 0.0447(12) 0.0996(18) 0.0559(12) 0.0009(11) 0.0146(9) 0.0248(12)
N1 0.0297(14) 0.0445(17) 0.0335(14) 0.0021(12) 0.0013(12) 0.0036(13)
N2 0.0245(14) 0.0414(16) 0.0313(14) 0.0014(12) 0.0017(11) 0.0016(12)
C3 0.0348(18) 0.0372(19) 0.0269(16) 0.0039(14) 0.0059(14) -0.0005(15)
F2 0.0390(12) 0.1063(19) 0.0904(15) -0.0308(14) -0.0131(11) 0.0054(13)
O1 0.0627(16) 0.0516(16) 0.0711(15) 0.0069(13) 0.0268(12) 0.0211(13)
C5 0.0308(17) 0.040(2) 0.0324(17) -0.0003(15) 0.0035(14) 0.0048(16)
C16 0.0332(18) 0.0364(19) 0.0394(18) 0.0020(15) 0.0049(14) 0.0034(15)
C2 0.0320(18) 0.043(2) 0.0330(17) 0.0014(14) 0.0087(14) 0.0008(16)
C13 0.0390(19) 0.045(2) 0.0337(17) 0.0079(15) 0.0036(15) 0.0087(16)
C12 0.0261(16) 0.0375(19) 0.0280(16) -0.0033(14) 0.0020(13) -0.0004(15)
C15 0.0350(18) 0.0316(18) 0.0346(17) -0.0054(14) 0.0084(14) -0.0009(15)
O2 0.0784(18) 0.0751(19) 0.0394(13) -0.0205(12) 0.0133(12) -0.0037(15)
C17 0.0340(18) 0.043(2) 0.0281(16) 0.0056(14) 0.0030(14) 0.0000(16)
C10 0.041(2) 0.051(2) 0.0302(17) 0.0061(15) 0.0008(15) -0.0050(17)
F3 0.0565(14) 0.107(2) 0.1305(19) 0.0772(16) 0.0283(13) 0.0332(14)
C14 0.050(2) 0.052(2) 0.0253(16) 0.0040(15) 0.0066(15) 0.0085(18)
C4 0.036(2) 0.058(2) 0.042(2) 0.0063(19) 0.0097(16) 0.0036(19)
C6 0.042(2) 0.050(2) 0.0373(18) 0.0076(16) 0.0074(15) -0.0011(17)
N3 0.047(2) 0.054(2) 0.0476(18) 0.0050(15) 0.0136(14) -0.0025(16)
C1 0.0295(17) 0.0360(19) 0.0382(18) 0.0019(15) 0.0066(15) 0.0003(15)
C8 0.043(2) 0.053(2) 0.0383(19) -0.0018(17) -0.0068(16) 0.0107(18)
C9 0.039(2) 0.058(2) 0.045(2) 0.0034(17) -0.0016(16) -0.0084(18)
C7 0.055(2) 0.061(2) 0.0292(17) 0.0091(16) -0.0010(16) 0.005(2)
C11 0.064(3) 0.088(3) 0.058(2) 0.002(2) -0.0237(19) -0.001(2)
O3 0.0603(17) 0.0584(18) 0.0713(17) -0.0067(14) -0.0022(13) 0.0031(13)
N4 0.050(2) 0.060(2) 0.069(2) -0.0089(18) -0.0010(16) 0.0033(16)
C18 0.033(2) 0.060(3) 0.069(3) -0.003(2) 0.0041(19) -0.0050(19)
C19 0.060(3) 0.063(3) 0.079(3) -0.008(2) 0.002(2) 0.010(2)
C22 0.074(3) 0.086(4) 0.070(3) 0.006(3) 0.001(2) 0.002(3)
C20 0.083(3) 0.075(3) 0.087(3) -0.010(3) 0.009(3) 0.018(3)
C21 0.086(3) 0.083(4) 0.073(3) -0.019(3) 0.017(2) 0.003(3)

loop_
_atom_type_symbol
_atom_type_description
_atom_type_scat_dispersion_real
_atom_type_scat_dispersion_imag
_atom_type_scat_source
C C 0.0033 0.0016 'International Tables Vol C Tables 4.2.6.8 and 6.1.1.4'
H H 0.0000 0.0000 'International Tables Vol C Tables 4.2.6.8 and 6.1.1.4'
N N 0.0061 0.0033 'International Tables Vol C Tables 4.2.6.8 and 6.1.1.4'
O O 0.0106 0.0060 'International Tables Vol C Tables 4.2.6.8 and 6.1.1.4'
F F 0.0171 0.0103 'International Tables Vol C Tables 4.2.6.8 and 6.1.1.4'
S S 0.1246 0.1234 'International Tables Vol C Tables 4.2.6.8 and 6.1.1.4'

loop_
_geom_angle_atom_site_label_1
_geom_angle_atom_site_label_2
_geom_angle_atom_site_label_3
_geom_angle
O1 S1 C15 107.54(14)
O1 S1 O2 119.63(14)
O1 S1 N3 107.35(15)
O2 S1 C15 106.86(14)
O2 S1 N3 106.86(14)
N3 S1 C15 108.17(15)
C1 N1 N2 104.3(2)
N1 N2 C3 111.6(2)
N1 N2 C12 117.7(2)
C3 N2 C12 130.6(2)
N2 C3 C5 125.1(2)
C2 C3 N2 105.8(2)
C2 C3 C5 128.4(2)
C10 C5 C3 121.3(3)
C10 C5 C6 118.2(3)
C6 C5 C3 120.3(3)
C15 C16 H16 120.2
C15 C16 C17 119.6(3)
C17 C16 H16 120.2
C3 C2 H2 127.2
C3 C2 C1 105.5(2)
C1 C2 H2 127.2
C12 C13 H13 120.2
C12 C13 C14 119.7(3)
C14 C13 H13 120.2
C13 C12 N2 118.8(3)
C17 C12 N2 120.9(2)
C17 C12 C13 120.4(3)
C16 C15 S1 119.6(2)
C14 C15 S1 119.8(2)
C14 C15 C16 120.5(3)
C16 C17 H17 120.1
C12 C17 C16 119.8(3)
C12 C17 H17 120.1
C5 C10 H10 119.6
C9 C10 C5 120.9(3)
C9 C10 H10 119.6
C13 C14 H14 120.0
C15 C14 C13 119.9(3)
C15 C14 H14 120.0
F1 C4 F2 106.0(3)
F1 C4 C1 111.8(3)
F2 C4 C1 113.1(3)
F3 C4 F1 107.9(3)
F3 C4 F2 105.4(3)
F3 C4 C1 112.2(3)
C5 C6 H6 119.8
C7 C6 C5 120.4(3)
C7 C6 H6 119.8
S1 N3 H3A 114(2)
S1 N3 H3B 116(2)
H3A N3 H3B 117(3)
N1 C1 C2 112.8(3)
N1 C1 C4 118.8(2)
C2 C1 C4 128.4(3)
C9 C8 C11 120.5(3)
C7 C8 C9 117.4(3)
C7 C8 C11 122.1(3)
C10 C9 C8 121.4(3)
C10 C9 H9 119.3
C8 C9 H9 119.3
C6 C7 C8 121.7(3)
C6 C7 H7 119.1
C8 C7 H7 119.1
C8 C11 H11A 109.5
C8 C11 H11B 109.5
C8 C11 H11C 109.5
H11A C11 H11B 109.5
H11A C11 H11C 109.5
H11B C11 H11C 109.5
C18 N4 H4 118.4
C18 N4 C22 123.1(3)
C22 N4 H4 118.4
O3 C18 N4 120.3(4)
O3 C18 C19 124.4(4)
N4 C18 C19 115.4(3)
C18 C19 H19 119.5
C20 C19 C18 121.1(4)
C20 C19 H19 119.5
N4 C22 H22 119.4
C21 C22 N4 121.2(4)
C21 C22 H22 119.4
C19 C20 H20 119.3
C19 C20 C21 121.3(4)
C21 C20 H20 119.3
C22 C21 C20 117.8(4)
C22 C21 H21 121.1
C20 C21 H21 121.1

loop_
_geom_bond_atom_site_label_1
_geom_bond_atom_site_label_2
_geom_bond_distance
S1 O1 1.426(2)
S1 C15 1.772(3)
S1 O2 1.434(2)
S1 N3 1.592(3)
F1 C4 1.312(3)
N1 N2 1.357(3)
N1 C1 1.320(3)
N2 C3 1.381(3)
N2 C12 1.425(3)
C3 C5 1.470(4)
C3 C2 1.366(4)
F2 C4 1.329(4)
C5 C10 1.382(4)
C5 C6 1.385(4)
C16 H16 0.9300
C16 C15 1.379(4)
C16 C17 1.384(4)
C2 H2 0.9300
C2 C1 1.385(3)
C13 H13 0.9300
C13 C12 1.380(3)
C13 C14 1.382(4)
C12 C17 1.376(4)
C15 C14 1.371(4)
C17 H17 0.9300
C10 H10 0.9300
C10 C9 1.373(4)
F3 C4 1.312(4)
C14 H14 0.9300
C4 C1 1.481(4)
C6 H6 0.9300
C6 C7 1.376(4)
N3 H3A 0.87(3)
N3 H3B 0.87(3)
C8 C9 1.386(4)
C8 C7 1.378(4)
C8 C11 1.509(4)
C9 H9 0.9300
C7 H7 0.9300
C11 H11A 0.9600
C11 H11B 0.9600
C11 H11C 0.9600
O3 C18 1.258(4)
N4 H4 0.8600
N4 C18 1.353(4)
N4 C22 1.354(4)
C18 C19 1.409(5)
C19 H19 0.9300
C19 C20 1.337(4)
C22 H22 0.9300
C22 C21 1.333(5)
C20 H20 0.9300
C20 C21 1.383(5)
C21 H21 0.9300
